data_4513019
loop_
_publ_author_name
'Suhonen, Aku'
'Morgan, Ian S.'
'Nauha, Elisa'
'Helttunen, Kaisa'
'Tuononen, Heikki M.'
'Nissinen, Maija'

_publ_section_title
;
 Effect of a Rigid Sulfonamide Bond on Molecular Folding: A Case Study
;
_journal_issue 6
_journal_name_full 'Crystal Growth &amp; Design'
_journal_page_first 2602
_journal_paper_doi 10.1021/acs.cgd.5b00424
_journal_volume 15
_journal_year 2015
_chemical_formula_moiety 'C32 H26 N4 O6 S2, 2(C2 H3 N)'
_chemical_formula_sum 'C36 H32 N6 O6 S2'
_chemical_formula_weight 708.80
_chemical_name_systematic
; 
 ? 
;
_space_group_IT_number 15
_symmetry_cell_setting monoclinic
_symmetry_space_group_name_Hall '-C 2yc'
_symmetry_space_group_name_H-M 'C 1 2/c 1'
_atom_sites_solution_hydrogens geom
_atom_sites_solution_primary direct
_atom_sites_solution_secondary difmap
_audit_creation_method SHELXL-97
_cell_angle_alpha 90.00
_cell_angle_beta 106.073(3)
_cell_angle_gamma 90.00
_cell_formula_units_Z 4
_cell_length_a 25.1534(17)
_cell_length_b 7.0022(5)
_cell_length_c 20.3283(17)
_cell_measurement_temperature 173(2)
_cell_volume 3440.4(4)
_computing_structure_refinement 'SHELXL-97 (Sheldrick, 1997)'
_computing_structure_solution 'SHELXS-97 (Sheldrick, 1990)'
_diffrn_ambient_temperature 173(2)
_diffrn_measured_fraction_theta_full 0.744
_diffrn_measured_fraction_theta_max 0.744
_diffrn_radiation_monochromator graphite
_diffrn_radiation_source 'fine-focus sealed tube'
_diffrn_radiation_type CuK\a
_diffrn_radiation_wavelength 1.54178
_diffrn_reflns_av_R_equivalents 0.0915
_diffrn_reflns_av_sigmaI/netI 0.1271
_diffrn_reflns_limit_h_max 27
_diffrn_reflns_limit_h_min -25
_diffrn_reflns_limit_k_max 5
_diffrn_reflns_limit_k_min -7
_diffrn_reflns_limit_l_max 22
_diffrn_reflns_limit_l_min -23
_diffrn_reflns_number 3108
_diffrn_reflns_theta_full 64.95
_diffrn_reflns_theta_max 64.95
_diffrn_reflns_theta_min 3.66
_exptl_absorpt_coefficient_mu 1.867
_exptl_absorpt_correction_T_max 0.9636
_exptl_absorpt_correction_T_min 0.7544
_exptl_absorpt_correction_type multi-scan
_exptl_absorpt_process_details
;
Denzo (otwinowski, Borek, Majewski & Minor, 2003)
;
_exptl_crystal_colour colorless
_exptl_crystal_density_diffrn 1.368
_exptl_crystal_density_method 'not measured'
_exptl_crystal_description plate
_exptl_crystal_F_000 1480
_exptl_crystal_size_max 0.16
_exptl_crystal_size_mid 0.10
_exptl_crystal_size_min 0.02
_refine_diff_density_max 0.299
_refine_diff_density_min -0.270
_refine_diff_density_rms 0.066
_refine_ls_extinction_method none
_refine_ls_goodness_of_fit_ref 1.023
_refine_ls_hydrogen_treatment mixed
_refine_ls_matrix_type full
_refine_ls_number_parameters 234
_refine_ls_number_reflns 2181
_refine_ls_number_restraints 0
_refine_ls_restrained_S_all 1.023
_refine_ls_R_factor_all 0.1500
_refine_ls_R_factor_gt 0.0703
_refine_ls_shift/su_max 0.000
_refine_ls_shift/su_mean 0.000
_refine_ls_structure_factor_coef Fsqd
_refine_ls_weighting_details 'calc w=1/[\s^2^(Fo^2^)+(0.0394P)^2^+13.4993P] where P=(Fo^2^+2Fc^2^)/3'
_refine_ls_weighting_scheme calc
_refine_ls_wR_factor_gt 0.1280
_refine_ls_wR_factor_ref 0.1607
_reflns_number_gt 1217
_reflns_number_total 2181
_reflns_threshold_expression >2sigma(I)
_cod_data_source_file cg5b00424_si_002.cif
_cod_data_source_block 3_Solvate_IB
_cod_depositor_comments 'Adding full bibliography for 4513017--4513020.cif.'
_cod_original_sg_symbol_H-M C2/c
_cod_database_code 4513019

loop_
_symmetry_equiv_pos_as_xyz
'x, y, z'
'-x, y, -z+1/2'
'x+1/2, y+1/2, z'
'-x+1/2, y+1/2, -z+1/2'
'-x, -y, -z'
'x, -y, z-1/2'
'-x+1/2, -y+1/2, -z'
'x+1/2, -y+1/2, z-1/2'

loop_
_atom_site_label
_atom_site_type_symbol
_atom_site_fract_x
_atom_site_fract_y
_atom_site_fract_z
_atom_site_U_iso_or_equiv
_atom_site_adp_type
_atom_site_occupancy
_atom_site_symmetry_multiplicity
_atom_site_calc_flag
_atom_site_refinement_flags
O1 O 0.42272(16) 1.4657(6) -0.0016(2) 0.0414(13) Uani 1 1 d .
O2 O 0.40318(17) 0.9369(6) 0.1729(2) 0.0451(13) Uani 1 1 d .
O3 O 0.36115(16) 0.6348(6) 0.1174(2) 0.0500(14) Uani 1 1 d .
N1 N 0.4134(2) 1.1657(8) 0.0354(3) 0.0346(15) Uani 1 1 d .
N1H H 0.388(2) 1.072(8) 0.041(3) 0.035 Uiso 1 1 d .
N2 N 0.4320(2) 0.7978(7) 0.0772(3) 0.0362(16) Uani 1 1 d .
N2H H 0.435(3) 0.706(8) 0.055(3) 0.036 Uiso 1 1 d .
S1 S 0.40812(7) 0.7555(3) 0.14252(9) 0.0401(5) Uani 1 1 d .
C1 C 0.3026(2) 1.1632(9) -0.0553(3) 0.0360(18) Uani 1 1 d .
H1 H 0.3201 1.0422 -0.0452 0.043 Uiso 1 1 calc R
C2 C 0.2469(3) 1.1719(10) -0.0895(4) 0.0439(19) Uani 1 1 d .
H2 H 0.2261 1.0578 -0.1021 0.053 Uiso 1 1 calc R
C3 C 0.2218(3) 1.3474(12) -0.1051(4) 0.052(2) Uani 1 1 d .
H3 H 0.1836 1.3539 -0.1291 0.063 Uiso 1 1 calc R
C4 C 0.2510(3) 1.5118(11) -0.0865(4) 0.050(2) Uani 1 1 d .
H4 H 0.2332 1.6320 -0.0974 0.060 Uiso 1 1 calc R
C5 C 0.3078(3) 1.5038(10) -0.0511(4) 0.046(2) Uani 1 1 d .
H5 H 0.3284 1.6179 -0.0380 0.055 Uiso 1 1 calc R
C6 C 0.3331(2) 1.3263(9) -0.0357(3) 0.0362(18) Uani 1 1 d .
C7 C 0.3933(3) 1.3284(10) 0.0011(3) 0.0361(18) Uani 1 1 d .
C8 C 0.4690(3) 1.1140(9) 0.0653(3) 0.0331(17) Uani 1 1 d .
C9 C 0.5137(2) 1.2389(10) 0.0741(3) 0.0403(17) Uani 1 1 d .
H9 H 0.5078 1.3690 0.0609 0.048 Uiso 1 1 calc R
C10 C 0.5667(3) 1.1702(10) 0.1026(3) 0.0433(19) Uani 1 1 d .
H10 H 0.5971 1.2552 0.1086 0.052 Uiso 1 1 calc R
C11 C 0.5766(3) 0.9832(10) 0.1223(3) 0.044(2) Uani 1 1 d .
H11 H 0.6134 0.9399 0.1420 0.053 Uiso 1 1 calc R
C12 C 0.5325(3) 0.8583(10) 0.1130(3) 0.0402(18) Uani 1 1 d .
H12 H 0.5389 0.7274 0.1249 0.048 Uiso 1 1 calc R
C13 C 0.4794(3) 0.9244(9) 0.0864(3) 0.0350(18) Uani 1 1 d .
C14 C 0.4589(2) 0.6250(9) 0.2039(3) 0.0326(16) Uani 1 1 d .
C15 C 0.5000 0.7283(12) 0.2500 0.031(2) Uani 1 2 d S
H15 H 0.5000 0.8640 0.2500 0.037 Uiso 1 2 calc SR
C18 C 0.5000 0.3320(14) 0.2500 0.056(3) Uani 1 2 d S
H18 H 0.5000 0.1963 0.2500 0.067 Uiso 1 2 calc SR
C19 C 0.4585(3) 0.4276(9) 0.2034(4) 0.047(2) Uani 1 1 d .
H19 H 0.4301 0.3595 0.1714 0.056 Uiso 1 1 calc R
N100 N 0.7079(3) 1.1455(12) 0.2017(4) 0.095(3) Uani 1 1 d .
C100 C 0.8122(3) 1.1322(13) 0.2666(4) 0.080(3) Uani 1 1 d .
H10A H 0.8310 1.2434 0.2540 0.120 Uiso 1 1 calc R
H10B H 0.8286 1.0150 0.2544 0.120 Uiso 1 1 calc R
H10C H 0.8166 1.1337 0.3160 0.120 Uiso 1 1 calc R
C101 C 0.7534(4) 1.1387(12) 0.2298(4) 0.064(2) Uani 1 1 d .

loop_
_atom_site_aniso_label
_atom_site_aniso_U_11
_atom_site_aniso_U_22
_atom_site_aniso_U_33
_atom_site_aniso_U_23
_atom_site_aniso_U_13
_atom_site_aniso_U_12
O1 0.031(3) 0.028(3) 0.068(4) 0.003(2) 0.017(2) -0.003(2)
O2 0.039(3) 0.046(3) 0.052(3) 0.000(2) 0.017(2) 0.007(2)
O3 0.026(3) 0.058(3) 0.060(3) 0.006(3) 0.002(2) -0.019(2)
N1 0.025(3) 0.030(3) 0.046(4) 0.009(3) 0.005(3) -0.006(3)
N2 0.037(3) 0.033(4) 0.039(4) 0.002(3) 0.009(3) -0.005(3)
S1 0.0298(9) 0.0442(11) 0.0436(11) 0.0066(10) 0.0058(8) -0.0013(9)
C1 0.030(4) 0.031(4) 0.046(5) 0.008(3) 0.009(3) 0.002(3)
C2 0.032(4) 0.047(5) 0.052(5) -0.004(4) 0.011(4) -0.004(4)
C3 0.024(4) 0.081(6) 0.051(5) 0.010(5) 0.009(4) 0.006(5)
C4 0.039(5) 0.051(5) 0.060(5) 0.025(4) 0.012(4) 0.008(4)
C5 0.039(5) 0.049(5) 0.053(5) 0.003(4) 0.017(4) -0.004(4)
C6 0.029(4) 0.034(4) 0.041(5) 0.010(3) 0.004(3) -0.001(3)
C7 0.037(4) 0.040(5) 0.033(4) -0.004(4) 0.013(3) 0.001(4)
C8 0.029(4) 0.036(4) 0.033(4) 0.001(3) 0.005(3) -0.002(3)
C9 0.033(4) 0.039(4) 0.045(4) 0.001(4) 0.004(3) -0.010(4)
C10 0.027(4) 0.055(5) 0.046(5) -0.001(4) 0.008(3) -0.015(4)
C11 0.030(4) 0.051(5) 0.048(5) 0.007(4) 0.008(4) 0.006(4)
C12 0.039(4) 0.034(4) 0.053(5) 0.007(4) 0.020(4) 0.000(4)
C13 0.028(4) 0.039(4) 0.037(5) 0.001(3) 0.009(3) 0.000(3)
C14 0.031(4) 0.031(4) 0.039(4) -0.002(3) 0.015(3) -0.001(3)
C15 0.028(5) 0.024(5) 0.044(6) 0.000 0.014(5) 0.000
C18 0.082(8) 0.024(6) 0.047(7) 0.000 -0.005(6) 0.000
C19 0.051(5) 0.036(5) 0.049(5) -0.002(4) 0.008(4) -0.009(4)
N100 0.082(6) 0.096(6) 0.099(7) -0.004(5) 0.012(5) -0.017(5)
C100 0.071(6) 0.103(7) 0.065(6) -0.009(5) 0.019(5) -0.021(6)
C101 0.076(6) 0.057(5) 0.060(6) -0.010(5) 0.022(5) -0.014(6)

loop_
_atom_type_symbol
_atom_type_description
_atom_type_scat_dispersion_real
_atom_type_scat_dispersion_imag
_atom_type_scat_source
C C 0.0181 0.0091 'International Tables Vol C Tables 4.2.6.8 and 6.1.1.4'
H H 0.0000 0.0000 'International Tables Vol C Tables 4.2.6.8 and 6.1.1.4'
N N 0.0311 0.0180 'International Tables Vol C Tables 4.2.6.8 and 6.1.1.4'
O O 0.0492 0.0322 'International Tables Vol C Tables 4.2.6.8 and 6.1.1.4'
S S 0.3331 0.5567 'International Tables Vol C Tables 4.2.6.8 and 6.1.1.4'

loop_
_geom_angle_atom_site_label_1
_geom_angle_atom_site_label_2
_geom_angle_atom_site_label_3
_geom_angle
_geom_angle_site_symmetry_1
_geom_angle_site_symmetry_3
C7 N1 C8 128.3(6) . .
C7 N1 N1H 118(3) . .
C8 N1 N1H 113(3) . .
C13 N2 S1 118.7(4) . .
C13 N2 N2H 111(5) . .
S1 N2 N2H 116(5) . .
O3 S1 O2 121.2(3) . .
O3 S1 N2 105.8(3) . .
O2 S1 N2 106.6(3) . .
O3 S1 C14 108.1(3) . .
O2 S1 C14 106.6(3) . .
N2 S1 C14 108.1(3) . .
C6 C1 C2 121.2(6) . .
C6 C1 H1 119.4 . .
C2 C1 H1 119.4 . .
C3 C2 C1 119.4(6) . .
C3 C2 H2 120.3 . .
C1 C2 H2 120.3 . .
C4 C3 C2 120.8(6) . .
C4 C3 H3 119.6 . .
C2 C3 H3 119.6 . .
C3 C4 C5 120.0(6) . .
C3 C4 H4 120.0 . .
C5 C4 H4 120.0 . .
C6 C5 C4 119.1(6) . .
C6 C5 H5 120.4 . .
C4 C5 H5 120.4 . .
C1 C6 C5 119.5(6) . .
C1 C6 C7 124.2(6) . .
C5 C6 C7 116.3(6) . .
O1 C7 N1 122.6(6) . .
O1 C7 C6 121.8(6) . .
N1 C7 C6 115.5(6) . .
C9 C8 C13 118.7(6) . .
C9 C8 N1 124.2(6) . .
C13 C8 N1 117.1(6) . .
C10 C9 C8 118.9(6) . .
C10 C9 H9 120.5 . .
C8 C9 H9 120.5 . .
C11 C10 C9 122.1(6) . .
C11 C10 H10 119.0 . .
C9 C10 H10 119.0 . .
C10 C11 C12 119.2(6) . .
C10 C11 H11 120.4 . .
C12 C11 H11 120.4 . .
C13 C12 C11 119.7(6) . .
C13 C12 H12 120.1 . .
C11 C12 H12 120.1 . .
C12 C13 C8 121.3(6) . .
C12 C13 N2 121.2(6) . .
C8 C13 N2 117.5(5) . .
C19 C14 C15 121.9(6) . .
C19 C14 S1 120.5(5) . .
C15 C14 S1 117.6(5) . .
C14 C15 C14 117.3(8) . 2_655
C14 C15 H15 121.3 . .
C14 C15 H15 121.3 2_655 .
C19 C18 C19 121.6(9) . 2_655
C19 C18 H18 119.2 . .
C19 C18 H18 119.2 2_655 .
C18 C19 C14 118.6(7) . .
C18 C19 H19 120.7 . .
C14 C19 H19 120.7 . .
C101 C100 H10A 109.5 . .
C101 C100 H10B 109.5 . .
H10A C100 H10B 109.5 . .
C101 C100 H10C 109.5 . .
H10A C100 H10C 109.5 . .
H10B C100 H10C 109.5 . .
N100 C101 C100 179.2(11) . .

loop_
_geom_bond_atom_site_label_1
_geom_bond_atom_site_label_2
_geom_bond_distance
_geom_bond_site_symmetry_2
O1 C7 1.223(7) .
O2 S1 1.433(4) .
O3 S1 1.427(4) .
N1 C7 1.359(8) .
N1 C8 1.409(7) .
N1 N1H 0.94(6) .
N2 C13 1.456(8) .
N2 S1 1.629(6) .
N2 N2H 0.81(6) .
S1 C14 1.773(6) .
C1 C6 1.373(8) .
C1 C2 1.384(8) .
C1 H1 0.9500 .
C2 C3 1.378(9) .
C2 H2 0.9500 .
C3 C4 1.362(9) .
C3 H3 0.9500 .
C4 C5 1.410(9) .
C4 H4 0.9500 .
C5 C6 1.392(8) .
C5 H5 0.9500 .
C6 C7 1.492(8) .
C8 C9 1.395(8) .
C8 C13 1.397(8) .
C9 C10 1.384(8) .
C9 H9 0.9500 .
C10 C11 1.372(9) .
C10 H10 0.9500 .
C11 C12 1.384(8) .
C11 H11 0.9500 .
C12 C13 1.376(8) .
C12 H12 0.9500 .
C14 C19 1.382(8) .
C14 C15 1.390(7) .
C15 C14 1.390(7) 2_655
C15 H15 0.9500 .
C18 C19 1.375(8) .
C18 C19 1.375(8) 2_655
C18 H18 0.9500 .
C19 H19 0.9500 .
N100 C101 1.130(9) .
C100 C101 1.463(11) .
C100 H10A 0.9800 .
C100 H10B 0.9800 .
C100 H10C 0.9800 .

loop_
_geom_hbond_atom_site_label_D
_geom_hbond_atom_site_label_H
_geom_hbond_atom_site_label_A
_geom_hbond_distance_DH
_geom_hbond_distance_HA
_geom_hbond_distance_DA
_geom_hbond_angle_DHA
_geom_hbond_site_symmetry_A
N2 N2H O1 0.81(6) 2.01(6) 2.796(7) 166(6) 1_545

loop_
_geom_torsion_atom_site_label_1
_geom_torsion_atom_site_label_2
_geom_torsion_atom_site_label_3
_geom_torsion_atom_site_label_4
_geom_torsion
_geom_torsion_site_symmetry_1
_geom_torsion_site_symmetry_4
C13 N2 S1 O3 177.8(4) . .
C13 N2 S1 O2 47.6(5) . .
C13 N2 S1 C14 -66.6(5) . .
C6 C1 C2 C3 1.0(11) . .
C1 C2 C3 C4 -0.8(11) . .
C2 C3 C4 C5 0.3(11) . .
C3 C4 C5 C6 0.0(11) . .
C2 C1 C6 C5 -0.7(11) . .
C2 C1 C6 C7 -179.8(6) . .
C4 C5 C6 C1 0.2(10) . .
C4 C5 C6 C7 179.3(6) . .
C8 N1 C7 O1 -8.8(11) . .
C8 N1 C7 C6 169.1(6) . .
C1 C6 C7 O1 155.9(7) . .
C5 C6 C7 O1 -23.2(10) . .
C1 C6 C7 N1 -22.0(10) . .
C5 C6 C7 N1 159.0(6) . .
C7 N1 C8 C9 11.1(11) . .
C7 N1 C8 C13 -168.1(6) . .
C13 C8 C9 C10 0.8(10) . .
N1 C8 C9 C10 -178.3(6) . .
C8 C9 C10 C11 0.1(11) . .
C9 C10 C11 C12 0.6(11) . .
C10 C11 C12 C13 -2.2(10) . .
C11 C12 C13 C8 3.1(10) . .
C11 C12 C13 N2 -178.8(6) . .
C9 C8 C13 C12 -2.5(10) . .
N1 C8 C13 C12 176.7(6) . .
C9 C8 C13 N2 179.4(6) . .
N1 C8 C13 N2 -1.4(9) . .
S1 N2 C13 C12 82.9(7) . .
S1 N2 C13 C8 -98.9(6) . .
O3 S1 C14 C19 22.6(7) . .
O2 S1 C14 C19 154.2(6) . .
N2 S1 C14 C19 -91.5(6) . .
O3 S1 C14 C15 -160.2(4) . .
O2 S1 C14 C15 -28.5(5) . .
N2 S1 C14 C15 85.8(5) . .
C19 C14 C15 C14 -0.1(5) . 2_655
S1 C14 C15 C14 -177.3(5) . 2_655
C19 C18 C19 C14 0.0(5) 2_655 .
C15 C14 C19 C18 0.1(10) . .
S1 C14 C19 C18 177.2(4) . .
